data_7020940
loop_
_publ_author_name
'Sanchez-Ballester, Noelia M'
'Shrestha, Lok Kumar'
'Elsegood, Mark R. J.'
'Schmitt, Wolfgang'
'Ariga, Katsuhiko'
'Anson, Christopher E.'
'Hill, Jonathan P.'
'Powell, Annie K.'

_publ_section_title
;
 Ligand displacement for fixing manganese: relevance to cellular metal ion
 transport and synthesis of polymeric coordination complexes.
;
_journal_issue 8
_journal_name_full 'Dalton transactions (Cambridge, England : 2003)'
_journal_page_first 2779
_journal_page_last 2785
_journal_paper_doi 10.1039/c2dt32547k
_journal_volume 42
_journal_year 2013
_chemical_formula_moiety 'C31 H36 Fe N O6, H2 O'
_chemical_formula_sum 'C31 H38 Fe N O7'
_chemical_formula_weight 592.47
_chemical_name_systematic
;
?
;
_space_group_IT_number 61
_symmetry_cell_setting orthorhombic
_symmetry_space_group_name_Hall '-P 2ac 2ab'
_symmetry_space_group_name_H-M 'P b c a'
_atom_sites_solution_hydrogens geom
_atom_sites_solution_primary direct
_atom_sites_solution_secondary difmap
_audit_creation_method SHELXL-97
_cell_angle_alpha 90.00
_cell_angle_beta 90.00
_cell_angle_gamma 90.00
_cell_formula_units_Z 8
_cell_length_a 9.411(5)
_cell_length_b 16.390(8)
_cell_length_c 37.968(19)
_cell_measurement_reflns_used 259
_cell_measurement_temperature 150(2)
_cell_measurement_theta_max 12.58
_cell_measurement_theta_min 2.50
_cell_volume 5856(5)
_computing_cell_refinement 'Bruker SAINT'
_computing_data_collection 'Bruker SMART'
_computing_data_reduction 'Bruker SAINT'
_computing_molecular_graphics 'Bruker SHELXTL'
_computing_publication_material 'Bruker SHELXTL and local programs'
_computing_structure_refinement 'SHELXL-97 (Sheldrick, 2008)'
_computing_structure_solution 'SHELXS-97 (Sheldrick, 2008)'
_diffrn_ambient_temperature 150(2)
_diffrn_measured_fraction_theta_full 0.937
_diffrn_measured_fraction_theta_max 0.937
_diffrn_measurement_device_type 'Bruker SMART 1000 CCD diffractometer'
_diffrn_measurement_method '\w rotation with narrow frames'
_diffrn_radiation_monochromator graphite
_diffrn_radiation_source 'fine-focus sealed tube'
_diffrn_radiation_type MoK\a
_diffrn_radiation_wavelength 0.71073
_diffrn_reflns_av_R_equivalents 0.1358
_diffrn_reflns_av_sigmaI/netI 0.1115
_diffrn_reflns_limit_h_max 12
_diffrn_reflns_limit_h_min -11
_diffrn_reflns_limit_k_max 19
_diffrn_reflns_limit_k_min -20
_diffrn_reflns_limit_l_max 46
_diffrn_reflns_limit_l_min -47
_diffrn_reflns_number 43338
_diffrn_reflns_theta_full 27.18
_diffrn_reflns_theta_max 27.18
_diffrn_reflns_theta_min 2.15
_exptl_absorpt_coefficient_mu 0.562
_exptl_absorpt_correction_T_max 0.983
_exptl_absorpt_correction_T_min 0.873
_exptl_absorpt_correction_type multi-scan
_exptl_absorpt_process_details 'SADABS v2004/1, Sheldrick, G.M., (2004)'
_exptl_crystal_colour blue
_exptl_crystal_density_diffrn 1.339
_exptl_crystal_density_method 'not measured'
_exptl_crystal_description plate
_exptl_crystal_F_000 2488
_exptl_crystal_size_max 0.40
_exptl_crystal_size_mid 0.20
_exptl_crystal_size_min 0.03
_refine_diff_density_max 0.777
_refine_diff_density_min -0.313
_refine_diff_density_rms 0.078
_refine_ls_extinction_method none
_refine_ls_goodness_of_fit_ref 1.007
_refine_ls_hydrogen_treatment mixed
_refine_ls_matrix_type full
_refine_ls_number_parameters 374
_refine_ls_number_reflns 6102
_refine_ls_number_restraints 0
_refine_ls_restrained_S_all 1.007
_refine_ls_R_factor_all 0.1320
_refine_ls_R_factor_gt 0.0659
_refine_ls_shift/su_max 0.001
_refine_ls_shift/su_mean 0.000
_refine_ls_structure_factor_coef Fsqd
_refine_ls_weighting_details 'calc w=1/[\s^2^(Fo^2^)+(0.0643P)^2^+2.0071P] where P=(Fo^2^+2Fc^2^)/3'
_refine_ls_weighting_scheme calc
_refine_ls_wR_factor_gt 0.1266
_refine_ls_wR_factor_ref 0.1454
_reflns_number_gt 3625
_reflns_number_total 6102
_reflns_threshold_expression >2sigma(I)
_cod_data_source_file c2dt32547k.txt
_cod_data_source_block ns291
_cod_original_sg_symbol_H-M Pbca
_cod_database_code 7020940

loop_
_symmetry_equiv_pos_as_xyz
'x, y, z'
'-x+1/2, -y, z+1/2'
'-x, y+1/2, -z+1/2'
'x+1/2, -y+1/2, -z'
'-x, -y, -z'
'x-1/2, y, -z-1/2'
'x, -y-1/2, z-1/2'
'-x-1/2, y-1/2, z'

loop_
_atom_site_label
_atom_site_type_symbol
_atom_site_fract_x
_atom_site_fract_y
_atom_site_fract_z
_atom_site_U_iso_or_equiv
_atom_site_adp_type
_atom_site_occupancy
_atom_site_symmetry_multiplicity
_atom_site_calc_flag
_atom_site_refinement_flags
Fe1 Fe 0.52880(5) 0.20388(3) 0.295832(13) 0.01917(16) Uani 1 1 d .
O1 O 0.5547(3) 0.32201(17) 0.28227(8) 0.0345(7) Uani 1 1 d .
C1 C 0.4498(4) 0.3697(3) 0.28483(11) 0.0318(10) Uani 1 1 d .
C2 C 0.3193(5) 0.3394(3) 0.30405(11) 0.0358(11) Uani 1 1 d .
H2A H 0.3144 0.3661 0.3268 0.043 Uiso 1 1 calc R
H2B H 0.2356 0.3553 0.2908 0.043 Uiso 1 1 calc R
O2 O 0.4481(3) 0.44112(19) 0.27384(9) 0.0508(9) Uani 1 1 d .
O3 O 0.4227(3) 0.19105(16) 0.24954(6) 0.0269(6) Uani 1 1 d .
C3 C 0.2174(4) 0.2101(3) 0.28478(9) 0.0318(10) Uani 1 1 d .
H3A H 0.1357 0.2450 0.2809 0.038 Uiso 1 1 calc R
H3B H 0.1840 0.1592 0.2949 0.038 Uiso 1 1 calc R
C4 C 0.2897(4) 0.1931(2) 0.24996(9) 0.0232(8) Uani 1 1 d .
O4 O 0.2167(3) 0.17931(16) 0.22303(6) 0.0273(6) Uani 1 1 d .
O5 O 0.4699(3) 0.08494(17) 0.30273(7) 0.0348(7) Uani 1 1 d .
C5 C 0.5329(5) 0.0273(3) 0.32718(12) 0.0469(12) Uani 1 1 d .
H5A H 0.6168 0.0514 0.3378 0.056 Uiso 1 1 calc R
H5B H 0.5620 -0.0213 0.3145 0.056 Uiso 1 1 calc R
C6 C 0.4320(6) 0.0048(3) 0.35483(13) 0.0710(18) Uani 1 1 d .
H6A H 0.4098 0.0520 0.3688 0.107 Uiso 1 1 calc R
H6B H 0.4733 -0.0364 0.3696 0.107 Uiso 1 1 calc R
H6C H 0.3466 -0.0159 0.3443 0.107 Uiso 1 1 calc R
N1 N 0.3160(3) 0.2500(2) 0.30951(7) 0.0238(8) Uani 1 1 d .
C7 C 0.2783(4) 0.2298(2) 0.34653(9) 0.0213(9) Uani 1 1 d .
H7A H 0.2741 0.1709 0.3489 0.026 Uiso 1 1 calc R
H7B H 0.1840 0.2509 0.3514 0.026 Uiso 1 1 calc R
C8 C 0.3789(4) 0.2625(2) 0.37390(9) 0.0195(8) Uani 1 1 d .
C9 C 0.5260(4) 0.2495(2) 0.37052(8) 0.0182(8) Uani 1 1 d .
O6 O 0.5797(3) 0.21199(16) 0.34247(6) 0.0254(6) Uani 1 1 d .
C10 C 0.6187(4) 0.2753(2) 0.39742(9) 0.0187(8) Uani 1 1 d .
C11 C 0.5613(4) 0.3104(2) 0.42727(9) 0.0227(9) Uani 1 1 d .
H11 H 0.6217 0.3258 0.4455 0.027 Uiso 1 1 calc R
C12 C 0.4143(4) 0.3237(2) 0.43105(9) 0.0199(8) Uani 1 1 d .
C13 C 0.3262(4) 0.3010(2) 0.40365(9) 0.0209(8) Uani 1 1 d .
C14 C 0.7805(4) 0.2652(2) 0.39133(9) 0.0220(9) Uani 1 1 d .
C15 C 0.8256(4) 0.3227(2) 0.36168(11) 0.0318(10) Uani 1 1 d .
H15A H 0.9257 0.3171 0.3575 0.048 Uiso 1 1 calc R
H15B H 0.8049 0.3780 0.3683 0.048 Uiso 1 1 calc R
H15C H 0.7744 0.3093 0.3406 0.048 Uiso 1 1 calc R
C16 C 0.8662(4) 0.2900(3) 0.42413(10) 0.0337(10) Uani 1 1 d .
H16A H 0.8382 0.2567 0.4437 0.051 Uiso 1 1 calc R
H16B H 0.8482 0.3463 0.4295 0.051 Uiso 1 1 calc R
H16C H 0.9658 0.2825 0.4196 0.051 Uiso 1 1 calc R
C17 C 0.8169(4) 0.1760(2) 0.38361(9) 0.0217(9) Uani 1 1 d .
C18 C 0.8949(4) 0.1519(2) 0.35425(10) 0.0289(10) Uani 1 1 d .
H18 H 0.9224 0.1910 0.3378 0.035 Uiso 1 1 calc R
C19 C 0.9325(4) 0.0715(3) 0.34892(12) 0.0364(11) Uani 1 1 d .
H19 H 0.9841 0.0571 0.3290 0.044 Uiso 1 1 calc R
C20 C 0.8943(5) 0.0120(3) 0.37295(13) 0.0398(11) Uani 1 1 d .
H20 H 0.9214 -0.0420 0.3696 0.048 Uiso 1 1 calc R
C21 C 0.8151(4) 0.0345(3) 0.40198(12) 0.0390(11) Uani 1 1 d .
H21 H 0.7875 -0.0049 0.4182 0.047 Uiso 1 1 calc R
C22 C 0.7761(4) 0.1154(3) 0.40720(10) 0.0307(10) Uani 1 1 d .
H22 H 0.7219 0.1292 0.4268 0.037 Uiso 1 1 calc R
C23 C 0.3474(4) 0.3594(2) 0.46493(9) 0.0232(9) Uani 1 1 d .
C24 C 0.2509(4) 0.2936(2) 0.48082(9) 0.0302(9) Uani 1 1 d .
H24A H 0.2081 0.3140 0.5020 0.045 Uiso 1 1 calc R
H24B H 0.3062 0.2460 0.4862 0.045 Uiso 1 1 calc R
H24C H 0.1778 0.2797 0.4642 0.045 Uiso 1 1 calc R
C25 C 0.4592(4) 0.3811(3) 0.49277(10) 0.0340(10) Uani 1 1 d .
H25A H 0.4127 0.4018 0.5134 0.051 Uiso 1 1 calc R
H25B H 0.5221 0.4220 0.4835 0.051 Uiso 1 1 calc R
H25C H 0.5127 0.3333 0.4988 0.051 Uiso 1 1 calc R
C26 C 0.2663(4) 0.4374(2) 0.45585(9) 0.0229(9) Uani 1 1 d .
C27 C 0.3381(5) 0.5022(2) 0.44056(11) 0.0323(10) Uani 1 1 d .
H27 H 0.4337 0.4963 0.4350 0.039 Uiso 1 1 calc R
C28 C 0.2713(5) 0.5754(3) 0.43342(11) 0.0408(12) Uani 1 1 d .
H28 H 0.3225 0.6182 0.4236 0.049 Uiso 1 1 calc R
C29 C 0.1301(5) 0.5850(3) 0.44072(12) 0.0438(12) Uani 1 1 d .
H29 H 0.0852 0.6343 0.4360 0.053 Uiso 1 1 calc R
C30 C 0.0548(5) 0.5215(3) 0.45503(11) 0.0408(12) Uani 1 1 d .
H30 H -0.0417 0.5275 0.4596 0.049 Uiso 1 1 calc R
C31 C 0.1226(4) 0.4482(3) 0.46267(10) 0.0317(10) Uani 1 1 d .
H31 H 0.0707 0.4057 0.4725 0.038 Uiso 1 1 calc R
O7 O 0.6815(4) 0.5082(2) 0.24140(10) 0.0495(9) Uani 1 1 d .
H7Y H 0.755(5) 0.483(3) 0.2403(11) 0.034(14) Uiso 1 1 d .
H7X H 0.639(7) 0.475(4) 0.2586(17) 0.11(3) Uiso 1 1 d .

loop_
_atom_site_aniso_label
_atom_site_aniso_U_11
_atom_site_aniso_U_22
_atom_site_aniso_U_33
_atom_site_aniso_U_23
_atom_site_aniso_U_13
_atom_site_aniso_U_12
Fe1 0.0129(3) 0.0283(3) 0.0163(3) -0.0002(2) 0.0003(2) 0.0016(2)
O1 0.0219(16) 0.0295(17) 0.0523(18) 0.0106(14) 0.0001(13) 0.0000(13)
C1 0.028(3) 0.032(3) 0.035(2) 0.0026(19) -0.0099(19) -0.001(2)
C2 0.035(3) 0.039(3) 0.033(2) 0.009(2) 0.0005(19) 0.013(2)
O2 0.041(2) 0.033(2) 0.079(2) 0.0120(17) 0.0012(17) 0.0004(15)
O3 0.0148(14) 0.0452(18) 0.0209(13) 0.0001(12) -0.0002(11) 0.0010(13)
C3 0.014(2) 0.060(3) 0.021(2) -0.004(2) -0.0044(15) 0.004(2)
C4 0.019(2) 0.032(2) 0.0185(18) 0.0016(18) -0.0036(16) 0.0035(19)
O4 0.0173(14) 0.0460(18) 0.0187(14) -0.0025(12) -0.0030(12) 0.0042(12)
O5 0.0334(16) 0.0310(16) 0.0400(17) 0.0063(13) -0.0060(14) -0.0013(14)
C5 0.049(3) 0.036(3) 0.056(3) 0.013(2) -0.012(3) -0.002(2)
C6 0.092(5) 0.072(4) 0.049(3) 0.017(3) 0.014(3) 0.035(3)
N1 0.0154(17) 0.036(2) 0.0197(16) 0.0004(14) -0.0015(14) 0.0014(15)
C7 0.012(2) 0.030(2) 0.0217(19) -0.0008(16) 0.0011(15) 0.0021(16)
C8 0.016(2) 0.022(2) 0.021(2) 0.0026(16) -0.0003(15) -0.0012(16)
C9 0.0204(19) 0.020(2) 0.0139(17) 0.0003(15) 0.0018(16) 0.0024(17)
O6 0.0155(13) 0.0421(17) 0.0185(13) -0.0039(12) -0.0010(10) 0.0056(12)
C10 0.0136(19) 0.022(2) 0.0208(19) 0.0028(15) -0.0008(15) 0.0004(16)
C11 0.025(2) 0.022(2) 0.0211(19) -0.0017(16) -0.0060(16) -0.0004(17)
C12 0.022(2) 0.019(2) 0.0185(19) -0.0020(15) 0.0006(16) -0.0020(16)
C13 0.021(2) 0.025(2) 0.0168(18) -0.0011(16) -0.0002(15) -0.0019(18)
C14 0.016(2) 0.025(2) 0.025(2) -0.0028(16) 0.0008(16) -0.0004(17)
C15 0.021(2) 0.033(2) 0.042(3) 0.0001(19) 0.0051(19) -0.0031(18)
C16 0.020(2) 0.042(3) 0.039(2) -0.008(2) -0.0051(18) -0.003(2)
C17 0.0123(19) 0.029(2) 0.024(2) 0.0035(17) -0.0084(16) -0.0011(16)
C18 0.021(2) 0.032(3) 0.033(2) -0.0025(19) -0.0008(18) -0.0023(19)
C19 0.026(2) 0.038(3) 0.045(3) -0.009(2) 0.003(2) 0.002(2)
C20 0.027(3) 0.030(3) 0.062(3) -0.004(2) -0.008(2) 0.006(2)
C21 0.030(3) 0.035(3) 0.053(3) 0.012(2) -0.007(2) -0.003(2)
C22 0.025(2) 0.037(3) 0.030(2) 0.0025(19) -0.0027(18) 0.002(2)
C23 0.021(2) 0.027(2) 0.021(2) -0.0034(16) -0.0013(16) -0.0007(18)
C24 0.038(2) 0.030(2) 0.023(2) -0.0032(18) 0.0026(18) 0.003(2)
C25 0.036(3) 0.043(3) 0.024(2) -0.0077(19) -0.0042(19) 0.007(2)
C26 0.021(2) 0.031(2) 0.0172(19) -0.0064(16) -0.0007(16) 0.0019(18)
C27 0.029(2) 0.032(3) 0.035(2) -0.0006(19) 0.002(2) -0.002(2)
C28 0.050(3) 0.030(3) 0.043(3) -0.002(2) 0.000(2) -0.006(2)
C29 0.060(3) 0.033(3) 0.038(3) -0.002(2) -0.006(2) 0.013(3)
C30 0.028(3) 0.051(3) 0.043(3) -0.002(2) 0.001(2) 0.014(2)
C31 0.032(3) 0.030(3) 0.033(2) -0.0003(19) 0.0026(19) 0.002(2)
O7 0.043(2) 0.044(2) 0.062(2) 0.0156(18) 0.0028(18) 0.0166(19)

loop_
_atom_type_symbol
_atom_type_description
_atom_type_scat_dispersion_real
_atom_type_scat_dispersion_imag
_atom_type_scat_source
C C 0.0033 0.0016 'International Tables Vol C Tables 4.2.6.8 and 6.1.1.4'
H H 0.0000 0.0000 'International Tables Vol C Tables 4.2.6.8 and 6.1.1.4'
N N 0.0061 0.0033 'International Tables Vol C Tables 4.2.6.8 and 6.1.1.4'
O O 0.0106 0.0060 'International Tables Vol C Tables 4.2.6.8 and 6.1.1.4'
Fe Fe 0.3463 0.8444 'International Tables Vol C Tables 4.2.6.8 and 6.1.1.4'

loop_
_geom_angle_atom_site_label_1
_geom_angle_atom_site_label_2
_geom_angle_atom_site_label_3
_geom_angle
_geom_angle_site_symmetry_1
_geom_angle_site_symmetry_3
O6 Fe1 O4 97.59(11) . 6_656
O6 Fe1 O1 98.33(12) . .
O4 Fe1 O1 89.70(11) 6_656 .
O6 Fe1 O3 165.49(11) . .
O4 Fe1 O3 96.12(10) 6_656 .
O1 Fe1 O3 86.45(11) . .
O6 Fe1 O5 90.93(11) . .
O4 Fe1 O5 95.49(12) 6_656 .
O1 Fe1 O5 168.71(11) . .
O3 Fe1 O5 83.04(11) . .
O6 Fe1 N1 89.15(11) . .
O4 Fe1 N1 169.13(11) 6_656 .
O1 Fe1 N1 80.86(11) . .
O3 Fe1 N1 78.03(11) . .
O5 Fe1 N1 92.90(12) . .
C1 O1 Fe1 118.6(3) . .
O2 C1 O1 124.5(4) . .
O2 C1 C2 117.4(4) . .
O1 C1 C2 118.0(4) . .
N1 C2 C1 114.1(3) . .
C4 O3 Fe1 118.5(2) . .
N1 C3 C4 110.8(3) . .
O3 C4 O4 122.2(3) . .
O3 C4 C3 117.7(3) . .
O4 C4 C3 120.0(3) . .
C4 O4 Fe1 139.4(2) . 6_556
C5 O5 Fe1 126.3(3) . .
O5 C5 C6 111.0(4) . .
C3 N1 C2 111.3(3) . .
C3 N1 C7 110.7(3) . .
C2 N1 C7 111.0(3) . .
C3 N1 Fe1 105.7(2) . .
C2 N1 Fe1 106.7(2) . .
C7 N1 Fe1 111.3(2) . .
N1 C7 C8 115.0(3) . .
C13 C8 C9 119.7(3) . .
C13 C8 C7 120.0(3) . .
C9 C8 C7 120.2(3) . .
O6 C9 C8 121.2(3) . .
O6 C9 C10 118.9(3) . .
C8 C9 C10 119.9(3) . .
C9 O6 Fe1 134.9(2) . .
C11 C10 C9 118.5(3) . .
C11 C10 C14 123.5(3) . .
C9 C10 C14 118.0(3) . .
C10 C11 C12 122.2(3) . .
C13 C12 C11 118.1(3) . .
C13 C12 C23 118.9(3) . .
C11 C12 C23 122.9(3) . .
C12 C13 C8 121.4(3) . .
C15 C14 C17 112.7(3) . .
C15 C14 C16 106.7(3) . .
C17 C14 C16 106.9(3) . .
C15 C14 C10 108.5(3) . .
C17 C14 C10 110.5(3) . .
C16 C14 C10 111.5(3) . .
C22 C17 C18 117.2(4) . .
C22 C17 C14 119.8(3) . .
C18 C17 C14 122.9(3) . .
C19 C18 C17 121.6(4) . .
C18 C19 C20 120.7(4) . .
C21 C20 C19 118.6(4) . .
C20 C21 C22 120.7(4) . .
C21 C22 C17 121.1(4) . .
C26 C23 C25 107.6(3) . .
C26 C23 C24 112.4(3) . .
C25 C23 C24 107.4(3) . .
C26 C23 C12 109.4(3) . .
C25 C23 C12 112.4(3) . .
C24 C23 C12 107.6(3) . .
C27 C26 C31 117.0(4) . .
C27 C26 C23 119.5(3) . .
C31 C26 C23 123.4(4) . .
C28 C27 C26 121.7(4) . .
C29 C28 C27 120.2(4) . .
C28 C29 C30 119.7(4) . .
C29 C30 C31 120.1(4) . .
C26 C31 C30 121.2(4) . .

loop_
_geom_bond_atom_site_label_1
_geom_bond_atom_site_label_2
_geom_bond_distance
_geom_bond_site_symmetry_2
Fe1 O6 1.839(2) .
Fe1 O4 1.950(3) 6_656
Fe1 O1 2.018(3) .
Fe1 O3 2.032(3) .
Fe1 O5 2.044(3) .
Fe1 N1 2.202(3) .
O1 C1 1.263(5) .
C1 O2 1.243(5) .
C1 C2 1.512(6) .
C2 N1 1.481(5) .
O3 C4 1.252(4) .
C3 N1 1.473(5) .
C3 C4 1.512(5) .
C4 O4 1.252(4) .
O4 Fe1 1.950(3) 6_556
O5 C5 1.451(5) .
C5 C6 1.463(7) .
N1 C7 1.487(4) .
C7 C8 1.505(5) .
C8 C13 1.386(5) .
C8 C9 1.406(5) .
C9 O6 1.330(4) .
C9 C10 1.408(5) .
C10 C11 1.382(5) .
C10 C14 1.549(5) .
C11 C12 1.407(5) .
C12 C13 1.382(5) .
C12 C23 1.547(5) .
C14 C15 1.528(5) .
C14 C17 1.529(5) .
C14 C16 1.539(5) .
C17 C22 1.392(5) .
C17 C18 1.392(5) .
C18 C19 1.380(6) .
C19 C20 1.383(6) .
C20 C21 1.381(6) .
C21 C22 1.390(6) .
C23 C26 1.529(5) .
C23 C25 1.533(5) .
C23 C24 1.533(5) .
C26 C27 1.386(5) .
C26 C31 1.388(5) .
C27 C28 1.380(6) .
C28 C29 1.367(6) .
C29 C30 1.370(6) .
C30 C31 1.391(6) .

loop_
_geom_hbond_atom_site_label_D
_geom_hbond_atom_site_label_H
_geom_hbond_atom_site_label_A
_geom_hbond_distance_DH
_geom_hbond_distance_HA
_geom_hbond_distance_DA
_geom_hbond_angle_DHA
_geom_hbond_site_symmetry_A
O7 H7X O2 0.94(7) 1.97(7) 2.748(5) 139(6) .
O7 H7Y O2 0.81(5) 2.01(5) 2.800(5) 164(4) 6_656
